data_4003415
loop_
_publ_author_name
'Etherington, Marc K.'
'Kukhta, Nadzeya A.'
'Higginbotham, Heather F.'
'Danos, Andrew'
'Bismillah, Aisha N.'
'Graves, David R.'
'McGonigal, Paul R.'
'Haase, Nils'
'Morherr, Antonia'
'Batsanov, Andrei S.'
'Pflumm, Christof'
'Bhalla, Vandana'
'Bryce, Martin R.'
'Monkman, Andrew P.'

_publ_section_title
;
 Persistent Dimer Emission in Thermally Activated Delayed Fluorescence
 Materials.
;
_journal_issue 17
_journal_name_full 'The journal of physical chemistry. C, Nanomaterials and interfaces'
_journal_page_first 11109
_journal_page_last 11117
_journal_paper_doi 10.1021/acs.jpcc.9b01458
_journal_volume 123
_journal_year 2019
_chemical_formula_moiety 'C56 H31 Br N6, 2(C2 H3 N)'
_chemical_formula_sum 'C60 H37 Br N8'
_chemical_formula_weight 949.88
_chemical_name_systematic
'2-(3-bromocarbazole-9-yl)-1,3,5-trikis(carbazol-9-yl)-4,6-dicyanobenzene, acetonitrile solvate'
_space_group_crystal_system monoclinic
_space_group_IT_number 14
_space_group_name_Hall '-P 2yn'
_space_group_name_H-M_alt 'P 1 21/n 1'
_atom_sites_solution_hydrogens mixed
_atom_sites_solution_primary direct
_atom_sites_solution_secondary difmap
_audit_creation_date 2018-10-15
_audit_creation_method
;
Olex2 1.2-beta
(compiled 2018.05.29 svn.r3508 for OlexSys, GUI svn.r5506)
;
_cell_angle_alpha 90
_cell_angle_beta 102.3397(15)
_cell_angle_gamma 90
_cell_formula_units_Z 4
_cell_length_a 10.9331(3)
_cell_length_b 19.6323(6)
_cell_length_c 22.4761(6)
_cell_measurement_reflns_used 9917
_cell_measurement_temperature 200.0
_cell_measurement_theta_max 71.27
_cell_measurement_theta_min 3.02
_cell_volume 4712.9(2)
_computing_cell_refinement 'SAINT V8.38A (?, 2016)'
_computing_data_collection 'APEX3 v.2017.3_0 (Bruker, 2017)'
_computing_data_reduction 'SAINT V8.38A (?, 2016)'
_computing_molecular_graphics 'Olex2 (Dolomanov et al., 2009)'
_computing_publication_material 'Olex2 (Dolomanov et al., 2009)'
_computing_structure_refinement 'ShelXL (Sheldrick, 2015)'
_computing_structure_solution 'XS (Sheldrick, 2008)'
_diffrn_ambient_temperature 200.0
_diffrn_detector_area_resol_mean 10.4
_diffrn_detector_type 'CMOS sensor'
_diffrn_measured_fraction_theta_full 1.000
_diffrn_measured_fraction_theta_max 0.999
_diffrn_measurement_device '3-circle diffractometer'
_diffrn_measurement_device_type 'Bruker APEX-II CCD'
_diffrn_measurement_method '\f and \w scans'
_diffrn_radiation_type CuK\a
_diffrn_radiation_wavelength 1.54178
_diffrn_reflns_av_R_equivalents 0.0758
_diffrn_reflns_av_unetI/netI 0.0707
_diffrn_reflns_Laue_measured_fraction_full 1.000
_diffrn_reflns_Laue_measured_fraction_max 0.999
_diffrn_reflns_limit_h_max 13
_diffrn_reflns_limit_h_min -12
_diffrn_reflns_limit_k_max 23
_diffrn_reflns_limit_k_min -22
_diffrn_reflns_limit_l_max 26
_diffrn_reflns_limit_l_min -27
_diffrn_reflns_number 57821
_diffrn_reflns_point_group_measured_fraction_full 1.000
_diffrn_reflns_point_group_measured_fraction_max 0.999
_diffrn_reflns_theta_full 67.679
_diffrn_reflns_theta_max 68.993
_diffrn_reflns_theta_min 3.019
_diffrn_standards_number 0
_exptl_absorpt_coefficient_mu 1.579
_exptl_absorpt_correction_T_max 1.0000
_exptl_absorpt_correction_T_min 0.8106
_exptl_absorpt_correction_type multi-scan
_exptl_absorpt_process_details
;
SADABS-2016/2 (Bruker,2016/2) was used for absorption correction.
wR2(int) was 0.0905 before and 0.0558 after correction.
The Ratio of minimum to maximum transmission is 0.8106.
The \l/2 correction factor is Not present.
;
_exptl_crystal_colour 'clear greenish yellow'
_exptl_crystal_colour_lustre clear
_exptl_crystal_colour_modifier greenish
_exptl_crystal_colour_primary yellow
_exptl_crystal_density_diffrn 1.339
_exptl_crystal_description block
_exptl_crystal_F_000 1952
_exptl_crystal_recrystallization_method 'from acetonitrile'
_exptl_crystal_size_max 0.36
_exptl_crystal_size_mid 0.06
_exptl_crystal_size_min 0.05
_refine_diff_density_max 0.391
_refine_diff_density_min -0.529
_refine_diff_density_rms 0.069
_refine_ls_extinction_coef 0.00144(11)
_refine_ls_extinction_expression Fc^*^=kFc[1+0.001xFc^2^\l^3^/sin(2\q)]^-1/4^
_refine_ls_extinction_method 'SHELXL-2018/3 (Sheldrick 2018)'
_refine_ls_goodness_of_fit_ref 1.117
_refine_ls_hydrogen_treatment constr
_refine_ls_matrix_type full
_refine_ls_number_parameters 604
_refine_ls_number_reflns 8763
_refine_ls_number_restraints 36
_refine_ls_restrained_S_all 1.115
_refine_ls_R_factor_all 0.1053
_refine_ls_R_factor_gt 0.0797
_refine_ls_shift/su_max 0.000
_refine_ls_shift/su_mean 0.000
_refine_ls_structure_factor_coef Fsqd
_refine_ls_weighting_details 'w=1/[\s^2^(Fo^2^)+(0.0001P)^2^+13.4690P] where P=(Fo^2^+2Fc^2^)/3'
_refine_ls_weighting_scheme calc
_refine_ls_wR_factor_gt 0.1871
_refine_ls_wR_factor_ref 0.1999
_reflns_Friedel_coverage 0.000
_reflns_number_gt 6359
_reflns_number_total 8763
_reflns_threshold_expression 'I > 2\s(I)'
_cod_data_source_file 4CzIPNBr-200K.cif
_cod_data_source_block 4CzIPNBr-18s101
_cod_database_code 4003415
_shelx_shelxl_version_number 2018/3
_shelx_space_group_comment
;
The symmetry employed for this shelxl refinement is uniquely defined
by the following loop, which should always be used as a source of
symmetry information in preference to the above space-group names.
They are only intended as comments.
;
_shelx_estimated_absorpt_t_max 0.925
_shelx_estimated_absorpt_t_min 0.600
_olex2_refinement_description
;
1. Fixed Uiso
 At 1.2 times of:
  All C(H) groups
 At 1.5 times of:
  All C(H,H,H) groups
2. Uiso/Uaniso restraints and constraints
Uiso(C55) = Uiso(C55A)
Uiso(C56A) = Uiso(C56)
Uiso(C54) = Uiso(C54A)
Uiso(C53) = Uiso(C53A)
Uiso(C52) = Uiso(C52A)
Uiso(C51) = Uiso(C51A)
Uiso(N5) = Uiso(N5A)
Uiso(C50A) = Uiso(C50)
Uiso(C45) = Uiso(C45A)
Uiso(C49) = Uiso(C49A)
Uiso(C48) = Uiso(C48A)
Uiso(C47) = Uiso(C47A)
Uiso(C46) = Uiso(C46A)
3. Same fragment restrains
{N5, C45, C46, C47, C48, C49, C50, C51, C52, C53, C54, C55, C56} sigma for 1-2:
0.02, 1-3: 0.04
as
{N5A, C45A, C46A, C47A, C48A, C49A, C50A, C51A, C52A, C53A, C54A, C55A, C56A}
4. Others
 Sof(N5A)=Sof(C45A)=Sof(C46A)=Sof(H46A)=Sof(C47A)=Sof(H47A)=Sof(C48A)=
 Sof(H48A)=Sof(C49A)=Sof(H49A)=Sof(C50A)=Sof(C51A)=Sof(C52A)=Sof(H52A)=
 Sof(C53A)=Sof(H53A)=Sof(C54A)=Sof(H54A)=Sof(C55A)=Sof(H55A)=Sof(C56A)=1-FVAR(1)
 Sof(N5)=Sof(C45)=Sof(C46)=Sof(H46)=Sof(C47)=Sof(H47)=Sof(C48)=Sof(H48)=
 Sof(C49)=Sof(H49)=Sof(C50)=Sof(C51)=Sof(C52)=Sof(H52)=Sof(C53)=Sof(H53)=
 Sof(C54)=Sof(H54)=Sof(C55)=Sof(H55)=Sof(C56)=FVAR(1)
 Fixed Sof: Br1(0.85) Br1A(0.15)
5.a Riding coordinates:
 C41(H41)
5.b Aromatic/amide H refined with riding coordinates:
 C10(H10), C11(H11), C12(H12), C13(H13), C16(H16), C17(H17), C18(H18),
 C19(H19), C22(H22), C23(H23), C24(H24), C25(H25), C28(H28), C29(H29), C30(H30),
  C31(H31), C34(H34), C35(H35), C37(H37), C40(H40), C42(H42), C43(H43),
 C46(H46), C47(H47), C48(H48), C49(H49), C52(H52), C53(H53), C54(H54), C55(H55),
  C46A(H46A), C47A(H47A), C48A(H48A), C49A(H49A), C52A(H52A), C53A(H53A),
 C54A(H54A), C55A(H55A)
5.c Idealised Me refined as rotating group:
 C2S(H2SA,H2SB,H2SC), C4S(H4SA,H4SB,H4SC)
;
_olex2_submission_special_instructions 'No special instructions were received'

loop_
_space_group_symop_operation_xyz
'x, y, z'
'-x+1/2, y+1/2, -z+1/2'
'-x, -y, -z'
'x-1/2, -y-1/2, z-1/2'

loop_
_atom_site_label
_atom_site_type_symbol
_atom_site_fract_x
_atom_site_fract_y
_atom_site_fract_z
_atom_site_U_iso_or_equiv
_atom_site_adp_type
_atom_site_occupancy
_atom_site_site_symmetry_order
_atom_site_calc_flag
_atom_site_refinement_flags_posn
_atom_site_refinement_flags_occupancy
_atom_site_disorder_assembly
_atom_site_disorder_group
Br1 Br -0.07549(8) 0.73541(4) 0.62621(3) 0.0688(3) Uani 0.85 1 d . P A 1
Br1A Br 0.6412(4) 0.7340(3) 0.5590(2) 0.0769(12) Uiso 0.15 1 d . P B 2
N1 N -0.0422(4) 0.6190(2) 0.16287(17) 0.0479(10) Uani 1 1 d . . . .
N2 N 0.1111(5) 0.4684(2) 0.2204(2) 0.0633(12) Uani 1 1 d . . . .
N3 N 0.2337(4) 0.5611(2) 0.35552(17) 0.0441(9) Uani 1 1 d . . . .
N4 N 0.1526(4) 0.68126(19) 0.41030(16) 0.0400(9) Uani 1 1 d . . . .
N6 N -0.1466(4) 0.7897(2) 0.1846(2) 0.0588(11) Uani 1 1 d . . . .
C1 C 0.0066(4) 0.6343(2) 0.2245(2) 0.0427(11) Uani 1 1 d . . . .
C2 C 0.0900(4) 0.5893(2) 0.2613(2) 0.0417(10) Uani 1 1 d . . . .
C3 C 0.1439(4) 0.6059(2) 0.32235(19) 0.0386(10) Uani 1 1 d . . . .
C4 C 0.1040(4) 0.6638(2) 0.34904(19) 0.0396(10) Uani 1 1 d . . . .
C5 C 0.0128(4) 0.7059(2) 0.31324(19) 0.0388(10) Uani 1 1 d . . . .
C6 C -0.0285(4) 0.6925(2) 0.2507(2) 0.0405(10) Uani 1 1 d . . . .
C7 C 0.1063(5) 0.5226(3) 0.2383(2) 0.0465(11) Uani 1 1 d . . . .
C8 C -0.0989(5) 0.7449(3) 0.2133(2) 0.0456(11) Uani 1 1 d . . . .
C9 C 0.0279(5) 0.6107(3) 0.1173(2) 0.0506(12) Uani 1 1 d . . . .
C10 C 0.1552(5) 0.6183(3) 0.1220(2) 0.0621(15) Uani 1 1 d . . . .
H10 H 0.210524 0.628560 0.159592 0.075 Uiso 1 1 calc R . . .
C11 C 0.1975(6) 0.6099(3) 0.0683(3) 0.0713(17) Uani 1 1 d . . . .
H11 H 0.284569 0.614215 0.069475 0.086 Uiso 1 1 calc R . . .
C12 C 0.1171(7) 0.5955(3) 0.0130(3) 0.0728(18) Uani 1 1 d . . . .
H12 H 0.149840 0.589409 -0.022557 0.087 Uiso 1 1 calc R . . .
C13 C -0.0088(7) 0.5900(3) 0.0095(2) 0.0711(17) Uani 1 1 d . . . .
H13 H -0.063915 0.580608 -0.028413 0.085 Uiso 1 1 calc R . . .
C14 C -0.0552(5) 0.5983(3) 0.0619(2) 0.0533(13) Uani 1 1 d . . . .
C15 C -0.1811(5) 0.6001(3) 0.0740(2) 0.0537(13) Uani 1 1 d . . . .
C16 C -0.3011(6) 0.5937(3) 0.0368(3) 0.0712(17) Uani 1 1 d . . . .
H16 H -0.311201 0.585335 -0.005609 0.085 Uiso 1 1 calc R . . .
C17 C -0.4038(6) 0.5997(3) 0.0625(3) 0.0741(18) Uani 1 1 d . . . .
H17 H -0.485241 0.595908 0.037411 0.089 Uiso 1 1 calc R . . .
C18 C -0.3909(5) 0.6113(3) 0.1247(3) 0.0598(14) Uani 1 1 d . . . .
H18 H -0.463365 0.615414 0.141383 0.072 Uiso 1 1 calc R . . .
C19 C -0.2727(5) 0.6169(3) 0.1624(2) 0.0522(12) Uani 1 1 d . . . .
H19 H -0.262865 0.623437 0.205033 0.063 Uiso 1 1 calc R . . .
C20 C -0.1706(5) 0.6126(2) 0.1361(2) 0.0496(12) Uani 1 1 d . . . .
C21 C 0.3426(4) 0.5399(2) 0.3361(2) 0.0467(11) Uani 1 1 d . . . .
C22 C 0.3856(5) 0.5600(3) 0.2848(2) 0.0561(13) Uani 1 1 d . . . .
H22 H 0.342492 0.593279 0.257421 0.067 Uiso 1 1 calc R . . .
C23 C 0.4946(5) 0.5292(3) 0.2755(3) 0.0654(15) Uani 1 1 d . . . .
H23 H 0.526774 0.541320 0.240845 0.079 Uiso 1 1 calc R . . .
C24 C 0.5572(5) 0.4808(3) 0.3163(3) 0.0737(18) Uani 1 1 d . . . .
H24 H 0.629803 0.459504 0.308093 0.088 Uiso 1 1 calc R . . .
C25 C 0.5168(5) 0.4631(3) 0.3680(3) 0.0684(16) Uani 1 1 d . . . .
H25 H 0.562330 0.431179 0.395983 0.082 Uiso 1 1 calc R . . .
C26 C 0.4069(5) 0.4932(2) 0.3788(2) 0.0491(12) Uani 1 1 d . . . .
C27 C 0.3400(5) 0.4875(2) 0.4270(2) 0.0500(12) Uani 1 1 d . . . .
C28 C 0.3625(6) 0.4500(3) 0.4813(3) 0.0607(14) Uani 1 1 d . . . .
H28 H 0.434499 0.421823 0.492476 0.073 Uiso 1 1 calc R . . .
C29 C 0.2770(6) 0.4553(3) 0.5180(3) 0.0667(16) Uani 1 1 d . . . .
H29 H 0.291612 0.431218 0.555506 0.080 Uiso 1 1 calc R . . .
C30 C 0.1702(6) 0.4948(3) 0.5015(2) 0.0636(15) Uani 1 1 d . . . .
H30 H 0.113105 0.496931 0.527921 0.076 Uiso 1 1 calc R . . .
C31 C 0.1441(5) 0.5316(3) 0.4470(2) 0.0501(12) Uani 1 1 d . . . .
H31 H 0.069480 0.557578 0.435154 0.060 Uiso 1 1 calc R . . .
C32 C 0.2322(5) 0.5285(2) 0.4110(2) 0.0448(11) Uani 1 1 d . . . .
C33 C 0.0825(4) 0.6916(2) 0.45494(19) 0.0406(10) Uani 1 1 d . . . .
C34 C -0.0446(5) 0.6829(2) 0.4515(2) 0.0492(12) Uani 1 1 d . . . .
H34 H -0.098204 0.668427 0.414600 0.059 Uiso 1 1 calc R . . .
C35 C -0.0918(5) 0.6955(3) 0.5025(2) 0.0521(12) Uani 1 1 d . . . .
H35 H -0.178514 0.689767 0.501388 0.062 Uiso 1 1 calc R . . .
C36 C -0.0102(5) 0.7169(3) 0.5562(2) 0.0518(13) Uani 1 1 d . . . .
C37 C 0.1162(5) 0.7244(3) 0.5613(2) 0.0523(12) Uani 1 1 d . . . .
H37 H 0.169284 0.738264 0.598521 0.063 Uiso 1 1 calc R . . .
C38 C 0.1638(5) 0.7108(2) 0.5098(2) 0.0432(11) Uani 1 1 d . . . .
C39 C 0.2888(4) 0.7117(2) 0.4981(2) 0.0425(11) Uani 1 1 d . . . .
C40 C 0.4068(5) 0.7276(3) 0.5344(2) 0.0510(12) Uani 1 1 d . . . .
H40 H 0.415970 0.739069 0.576192 0.061 Uiso 1 1 calc R . . .
C41 C 0.5080(5) 0.7260(3) 0.5077(2) 0.0553(13) Uani 1 1 d . . . .
H41 H 0.588139 0.736737 0.531772 0.066 Uiso 1 1 d R . B .
C42 C 0.4987(5) 0.7092(3) 0.4466(2) 0.0504(12) Uani 1 1 d . . . .
H42 H 0.571629 0.708725 0.429925 0.061 Uiso 1 1 calc R . . .
C43 C 0.3823(5) 0.6931(2) 0.4097(2) 0.0475(12) Uani 1 1 d . . . .
H43 H 0.374049 0.682124 0.367900 0.057 Uiso 1 1 calc R . . .
C44 C 0.2793(4) 0.6936(2) 0.43661(19) 0.0403(10) Uani 1 1 d . . . .
N5 N -0.0422(5) 0.7625(3) 0.3359(4) 0.0377(10) Uiso 0.687(6) 1 d D P C 1
C45 C -0.1729(6) 0.7727(3) 0.3295(4) 0.0407(13) Uiso 0.687(6) 1 d D P C 1
C46 C -0.2678(7) 0.7263(4) 0.3142(4) 0.0466(15) Uiso 0.687(6) 1 d D P C 1
H46 H -0.251718 0.679923 0.306675 0.056 Uiso 0.687(6) 1 calc R P C 1
C47 C -0.3868(8) 0.7499(5) 0.3104(4) 0.0583(19) Uiso 0.687(6) 1 d D P C 1
H47 H -0.455574 0.719589 0.299084 0.070 Uiso 0.687(6) 1 calc R P C 1
C48 C -0.4084(8) 0.8179(5) 0.3229(4) 0.0580(19) Uiso 0.687(6) 1 d D P C 1
H48 H -0.492486 0.832526 0.319354 0.070 Uiso 0.687(6) 1 calc R P C 1
C49 C -0.3147(9) 0.8643(5) 0.3401(4) 0.0531(18) Uiso 0.687(6) 1 d D P C 1
H49 H -0.331662 0.910017 0.349546 0.064 Uiso 0.687(6) 1 calc R P C 1
C50 C -0.1919(7) 0.8411(4) 0.3431(3) 0.0434(15) Uiso 0.687(6) 1 d D P C 1
C51 C -0.0719(8) 0.8741(3) 0.3569(3) 0.0400(14) Uiso 0.687(6) 1 d D P C 1
C52 C -0.0319(9) 0.9414(4) 0.3706(4) 0.0554(19) Uiso 0.687(6) 1 d D P C 1
H52 H -0.089974 0.975585 0.376163 0.067 Uiso 0.687(6) 1 calc R P C 1
C53 C 0.0957(10) 0.9575(4) 0.3759(4) 0.0544(18) Uiso 0.687(6) 1 d D P C 1
H53 H 0.123181 1.002935 0.384985 0.065 Uiso 0.687(6) 1 calc R P C 1
C54 C 0.1805(8) 0.9091(4) 0.3683(4) 0.0508(17) Uiso 0.687(6) 1 d D P C 1
H54 H 0.265434 0.921657 0.371065 0.061 Uiso 0.687(6) 1 calc R P C 1
C55 C 0.1447(7) 0.8416(3) 0.3565(3) 0.0420(15) Uiso 0.687(6) 1 d D P C 1
H55 H 0.204182 0.807748 0.352114 0.050 Uiso 0.687(6) 1 calc R P C 1
C56 C 0.0195(6) 0.8254(3) 0.3513(3) 0.0380(13) Uiso 0.687(6) 1 d D P C 1
N5A N -0.0173(11) 0.7665(7) 0.3396(9) 0.0377(10) Uiso 0.313(6) 1 d D P C 2
C45A C -0.1454(12) 0.7854(7) 0.3357(9) 0.0407(13) Uiso 0.313(6) 1 d D P C 2
C46A C -0.2511(12) 0.7460(8) 0.3202(9) 0.0466(15) Uiso 0.313(6) 1 d D P C 2
H46A H -0.244479 0.699088 0.311111 0.056 Uiso 0.313(6) 1 calc R P C 2
C47A C -0.3671(15) 0.7750(9) 0.3180(9) 0.0583(19) Uiso 0.313(6) 1 d D P C 2
H47A H -0.441625 0.748935 0.306288 0.070 Uiso 0.313(6) 1 calc R P C 2
C48A C -0.3717(18) 0.8432(10) 0.3333(9) 0.0580(19) Uiso 0.313(6) 1 d D P C 2
H48A H -0.451174 0.863265 0.332170 0.070 Uiso 0.313(6) 1 calc R P C 2
C49A C -0.2666(16) 0.8832(9) 0.3499(8) 0.0531(18) Uiso 0.313(6) 1 d D P C 2
H49A H -0.274353 0.929599 0.360414 0.064 Uiso 0.313(6) 1 calc R P C 2
C50A C -0.1475(14) 0.8550(7) 0.3514(8) 0.0434(15) Uiso 0.313(6) 1 d D P C 2
C51A C -0.0216(14) 0.8795(6) 0.3603(7) 0.0400(14) Uiso 0.313(6) 1 d D P C 2
C52A C 0.0310(19) 0.9451(8) 0.3737(8) 0.0554(19) Uiso 0.313(6) 1 d D P C 2
H52A H -0.016871 0.983449 0.380717 0.067 Uiso 0.313(6) 1 calc R P C 2
C53A C 0.1603(18) 0.9485(8) 0.3756(8) 0.0544(18) Uiso 0.313(6) 1 d D P C 2
H53A H 0.199205 0.991771 0.383347 0.065 Uiso 0.313(6) 1 calc R P C 2
C54A C 0.2338(16) 0.8957(7) 0.3674(8) 0.0508(17) Uiso 0.313(6) 1 d D P C 2
H54A H 0.319881 0.903601 0.368321 0.061 Uiso 0.313(6) 1 calc R P C 2
C55A C 0.1872(14) 0.8305(7) 0.3577(8) 0.0420(15) Uiso 0.313(6) 1 d D P C 2
H55A H 0.238504 0.792351 0.354081 0.050 Uiso 0.313(6) 1 calc R P C 2
C56A C 0.0602(13) 0.8253(6) 0.3537(8) 0.0380(13) Uiso 0.313(6) 1 d D P C 2
N1S N 0.8564(5) 0.5521(3) 0.3219(3) 0.0840(17) Uani 1 1 d . . . .
C1S C 0.8770(6) 0.4963(4) 0.3269(3) 0.0713(17) Uani 1 1 d . . . .
C2S C 0.9067(7) 0.4229(4) 0.3337(4) 0.100(2) Uani 1 1 d . . . .
H2SA H 0.869640 0.403817 0.366142 0.150 Uiso 1 1 calc GR . . .
H2SB H 0.997712 0.416790 0.344279 0.150 Uiso 1 1 calc GR . . .
H2SC H 0.872343 0.399386 0.295338 0.150 Uiso 1 1 calc GR . . .
N2S N 0.2211(5) 0.2318(3) 0.2549(2) 0.0737(14) Uani 1 1 d . . . .
C3S C 0.2583(5) 0.2826(3) 0.2751(3) 0.0578(14) Uani 1 1 d . . . .
C4S C 0.3102(7) 0.3460(3) 0.3006(3) 0.0815(19) Uani 1 1 d . . . .
H4SA H 0.250556 0.382845 0.286557 0.122 Uiso 1 1 calc GR . . .
H4SB H 0.388500 0.355016 0.287409 0.122 Uiso 1 1 calc GR . . .
H4SC H 0.326894 0.343304 0.345098 0.122 Uiso 1 1 calc GR . . .

loop_
_atom_site_aniso_label
_atom_site_aniso_U_11
_atom_site_aniso_U_22
_atom_site_aniso_U_33
_atom_site_aniso_U_23
_atom_site_aniso_U_13
_atom_site_aniso_U_12
Br1 0.0859(5) 0.0747(5) 0.0575(4) -0.0076(4) 0.0412(4) 0.0004(4)
N1 0.051(2) 0.057(3) 0.034(2) -0.0071(18) 0.0055(18) 0.000(2)
N2 0.068(3) 0.056(3) 0.067(3) -0.014(2) 0.015(2) 0.000(2)
N3 0.050(2) 0.046(2) 0.037(2) 0.0000(17) 0.0116(17) 0.0062(18)
N4 0.049(2) 0.043(2) 0.0301(18) -0.0029(16) 0.0127(16) -0.0042(17)
N6 0.065(3) 0.061(3) 0.048(2) 0.006(2) 0.007(2) 0.003(2)
C1 0.044(3) 0.050(3) 0.034(2) -0.002(2) 0.008(2) -0.003(2)
C2 0.050(3) 0.041(2) 0.035(2) -0.0019(19) 0.010(2) 0.002(2)
C3 0.042(2) 0.041(2) 0.033(2) -0.0003(19) 0.0094(19) 0.000(2)
C4 0.048(3) 0.039(2) 0.034(2) 0.0002(19) 0.014(2) 0.000(2)
C5 0.044(2) 0.041(2) 0.034(2) -0.0021(19) 0.0117(19) -0.001(2)
C6 0.044(3) 0.041(2) 0.038(2) 0.0019(19) 0.012(2) 0.002(2)
C7 0.053(3) 0.047(3) 0.042(3) -0.007(2) 0.013(2) -0.003(2)
C8 0.049(3) 0.049(3) 0.039(2) -0.002(2) 0.009(2) -0.002(2)
C9 0.063(3) 0.051(3) 0.038(3) -0.006(2) 0.010(2) 0.005(2)
C10 0.062(4) 0.083(4) 0.044(3) -0.002(3) 0.016(3) 0.017(3)
C11 0.077(4) 0.092(5) 0.051(3) 0.007(3) 0.027(3) 0.028(4)
C12 0.097(5) 0.082(4) 0.046(3) -0.003(3) 0.030(3) 0.017(4)
C13 0.094(5) 0.081(4) 0.037(3) -0.013(3) 0.009(3) 0.000(4)
C14 0.071(4) 0.048(3) 0.041(3) -0.004(2) 0.012(2) 0.001(3)
C15 0.069(3) 0.048(3) 0.039(3) -0.003(2) 0.000(2) -0.011(3)
C16 0.078(4) 0.082(4) 0.046(3) 0.005(3) -0.004(3) -0.020(3)
C17 0.069(4) 0.073(4) 0.069(4) 0.015(3) -0.010(3) -0.020(3)
C18 0.055(3) 0.056(3) 0.064(4) 0.011(3) 0.003(3) -0.014(3)
C19 0.056(3) 0.048(3) 0.052(3) 0.000(2) 0.009(2) -0.007(2)
C20 0.058(3) 0.041(3) 0.046(3) -0.002(2) 0.005(2) -0.004(2)
C21 0.045(3) 0.046(3) 0.048(3) -0.007(2) 0.008(2) -0.001(2)
C22 0.053(3) 0.067(3) 0.051(3) -0.008(3) 0.015(2) 0.006(3)
C23 0.048(3) 0.082(4) 0.070(4) -0.013(3) 0.022(3) -0.004(3)
C24 0.042(3) 0.077(4) 0.103(5) -0.019(4) 0.016(3) 0.003(3)
C25 0.044(3) 0.064(4) 0.089(5) -0.008(3) -0.004(3) 0.006(3)
C26 0.046(3) 0.045(3) 0.053(3) -0.007(2) 0.001(2) -0.001(2)
C27 0.053(3) 0.040(3) 0.051(3) -0.002(2) -0.002(2) -0.002(2)
C28 0.065(3) 0.048(3) 0.062(3) 0.012(3) -0.004(3) -0.007(3)
C29 0.076(4) 0.061(4) 0.054(3) 0.022(3) -0.004(3) -0.018(3)
C30 0.083(4) 0.058(3) 0.049(3) 0.006(3) 0.012(3) -0.017(3)
C31 0.063(3) 0.046(3) 0.043(3) 0.004(2) 0.015(2) -0.006(2)
C32 0.057(3) 0.037(2) 0.037(2) -0.0011(19) 0.002(2) -0.005(2)
C33 0.053(3) 0.038(2) 0.034(2) 0.0001(18) 0.015(2) 0.003(2)
C34 0.060(3) 0.048(3) 0.042(3) -0.001(2) 0.014(2) -0.001(2)
C35 0.061(3) 0.050(3) 0.050(3) 0.002(2) 0.024(3) 0.002(2)
C36 0.070(4) 0.050(3) 0.040(3) -0.003(2) 0.022(2) 0.004(3)
C37 0.070(4) 0.051(3) 0.037(3) -0.004(2) 0.014(2) 0.005(3)
C38 0.058(3) 0.039(2) 0.033(2) 0.0014(19) 0.011(2) 0.004(2)
C39 0.052(3) 0.038(2) 0.039(2) 0.0011(19) 0.012(2) 0.002(2)
C40 0.061(3) 0.054(3) 0.035(2) -0.004(2) 0.003(2) 0.004(3)
C41 0.057(3) 0.058(3) 0.048(3) -0.005(2) 0.004(2) 0.005(3)
C42 0.054(3) 0.052(3) 0.047(3) 0.004(2) 0.014(2) 0.002(2)
C43 0.065(3) 0.043(3) 0.037(2) -0.002(2) 0.016(2) -0.001(2)
C44 0.048(3) 0.039(2) 0.034(2) 0.0002(19) 0.009(2) 0.000(2)
N1S 0.071(4) 0.067(4) 0.115(5) 0.013(3) 0.022(3) -0.014(3)
C1S 0.057(4) 0.083(5) 0.075(4) 0.011(4) 0.014(3) -0.010(3)
C2S 0.091(5) 0.071(5) 0.135(7) 0.011(5) 0.019(5) -0.001(4)
N2S 0.076(4) 0.076(4) 0.072(3) -0.017(3) 0.023(3) 0.001(3)
C3S 0.062(3) 0.060(4) 0.054(3) -0.003(3) 0.020(3) 0.007(3)
C4S 0.089(5) 0.068(4) 0.085(5) -0.011(4) 0.014(4) -0.005(4)

loop_
_atom_type_symbol
_atom_type_description
_atom_type_scat_dispersion_real
_atom_type_scat_dispersion_imag
_atom_type_scat_source
C C 0.0181 0.0091 'International Tables Vol C Tables 4.2.6.8 and 6.1.1.4'
H H 0.0000 0.0000 'International Tables Vol C Tables 4.2.6.8 and 6.1.1.4'
Br Br -0.6763 1.2805 'International Tables Vol C Tables 4.2.6.8 and 6.1.1.4'
N N 0.0311 0.0180 'International Tables Vol C Tables 4.2.6.8 and 6.1.1.4'

loop_
_geom_angle_atom_site_label_1
_geom_angle_atom_site_label_2
_geom_angle_atom_site_label_3
_geom_angle
C41 Br1A H41 13.8
C1 N1 C9 126.0(4)
C1 N1 C20 125.0(4)
C20 N1 C9 109.0(4)
C3 N3 C21 123.9(4)
C32 N3 C3 128.0(4)
C32 N3 C21 108.2(4)
C33 N4 C4 125.8(4)
C33 N4 C44 108.3(4)
C44 N4 C4 125.8(4)
C2 C1 N1 120.4(4)
C6 C1 N1 121.1(4)
C6 C1 C2 118.5(4)
C1 C2 C3 120.6(4)
C1 C2 C7 118.6(4)
C3 C2 C7 120.2(4)
N3 C3 C2 118.0(4)
C4 C3 N3 121.8(4)
C4 C3 C2 120.1(4)
C3 C4 N4 122.0(4)
C3 C4 C5 118.7(4)
C5 C4 N4 119.3(4)
C4 C5 N5 124.1(5)
C6 C5 C4 119.9(4)
C6 C5 N5 116.0(5)
N5A C5 C4 117.3(8)
N5A C5 C6 121.9(8)
C1 C6 C5 121.5(4)
C1 C6 C8 120.4(4)
C5 C6 C8 117.8(4)
N2 C7 C2 175.3(6)
N6 C8 C6 174.6(5)
C10 C9 N1 128.8(5)
C10 C9 C14 122.6(5)
C14 C9 N1 108.4(5)
C9 C10 H10 122.0
C9 C10 C11 116.0(5)
C11 C10 H10 122.0
C10 C11 H11 118.8
C12 C11 C10 122.4(6)
C12 C11 H11 118.8
C11 C12 H12 119.8
C13 C12 C11 120.3(5)
C13 C12 H12 119.8
C12 C13 H13 120.4
C12 C13 C14 119.2(5)
C14 C13 H13 120.4
C9 C14 C15 106.8(4)
C13 C14 C9 119.4(5)
C13 C14 C15 133.7(5)
C16 C15 C14 133.3(5)
C20 C15 C14 108.1(4)
C20 C15 C16 118.6(5)
C15 C16 H16 120.5
C17 C16 C15 119.0(6)
C17 C16 H16 120.5
C16 C17 H17 119.3
C16 C17 C18 121.3(6)
C18 C17 H17 119.3
C17 C18 H18 119.8
C19 C18 C17 120.4(6)
C19 C18 H18 119.8
C18 C19 H19 121.1
C20 C19 C18 117.9(5)
C20 C19 H19 121.1
C15 C20 N1 107.7(5)
C19 C20 N1 129.6(5)
C19 C20 C15 122.7(5)
C22 C21 N3 128.9(5)
C22 C21 C26 123.0(5)
C26 C21 N3 108.2(4)
C21 C22 H22 121.5
C21 C22 C23 116.9(5)
C23 C22 H22 121.5
C22 C23 H23 119.6
C22 C23 C24 120.8(6)
C24 C23 H23 119.6
C23 C24 H24 119.1
C25 C24 C23 121.9(6)
C25 C24 H24 119.1
C24 C25 H25 120.6
C24 C25 C26 118.7(6)
C26 C25 H25 120.6
C21 C26 C25 118.6(5)
C21 C26 C27 107.8(4)
C25 C26 C27 133.6(5)
C28 C27 C26 132.5(5)
C28 C27 C32 120.2(5)
C32 C27 C26 107.3(4)
C27 C28 H28 121.1
C29 C28 C27 117.8(5)
C29 C28 H28 121.1
C28 C29 H29 119.2
C28 C29 C30 121.6(5)
C30 C29 H29 119.2
C29 C30 H30 119.1
C29 C30 C31 121.8(6)
C31 C30 H30 119.1
C30 C31 H31 121.6
C32 C31 C30 116.8(5)
C32 C31 H31 121.6
N3 C32 C27 108.5(4)
C31 C32 N3 129.8(5)
C31 C32 C27 121.7(5)
N4 C33 C38 109.0(4)
C34 C33 N4 129.6(4)
C34 C33 C38 121.4(4)
C33 C34 H34 120.7
C35 C34 C33 118.7(5)
C35 C34 H34 120.7
C34 C35 H35 120.4
C34 C35 C36 119.2(5)
C36 C35 H35 120.4
C35 C36 Br1 119.2(4)
C37 C36 Br1 117.4(4)
C37 C36 C35 123.3(4)
C36 C37 H37 121.4
C36 C37 C38 117.3(5)
C38 C37 H37 121.4
C33 C38 C39 106.8(4)
C37 C38 C33 120.0(5)
C37 C38 C39 133.1(5)
C40 C39 C38 133.1(4)
C40 C39 C44 119.4(4)
C44 C39 C38 107.5(4)
C39 C40 H40 121.1
C41 C40 C39 117.9(4)
C41 C40 H40 121.1
Br1A C41 H41 10.9
C40 C41 Br1A 111.4(4)
C40 C41 H41 118.6
C40 C41 C42 122.9(5)
C42 C41 Br1A 125.1(5)
C42 C41 H41 118.6
C41 C42 H42 119.9
C41 C42 C43 120.1(5)
C43 C42 H42 119.9
C42 C43 H43 121.3
C44 C43 C42 117.5(4)
C44 C43 H43 121.3
N4 C44 C39 108.4(4)
C43 C44 N4 129.3(4)
C43 C44 C39 122.2(4)
C5 N5 C45 124.9(5)
C5 N5 C56 124.0(5)
C56 N5 C45 108.6(5)
C46 C45 N5 128.7(6)
C46 C45 C50 123.5(6)
C50 C45 N5 107.8(6)
C45 C46 H46 121.6
C47 C46 C45 116.8(7)
C47 C46 H46 121.6
C46 C47 H47 119.6
C46 C47 C48 120.8(8)
C48 C47 H47 119.6
C47 C48 H48 118.4
C49 C48 C47 123.2(8)
C49 C48 H48 118.4
C48 C49 H49 121.6
C48 C49 C50 116.7(7)
C50 C49 H49 121.6
C45 C50 C49 118.9(7)
C45 C50 C51 107.9(6)
C49 C50 C51 133.1(7)
C52 C51 C50 134.3(7)
C52 C51 C56 117.7(7)
C56 C51 C50 107.9(5)
C51 C52 H52 120.5
C51 C52 C53 119.0(7)
C53 C52 H52 120.5
C52 C53 H53 119.3
C54 C53 C52 121.4(7)
C54 C53 H53 119.3
C53 C54 H54 119.5
C53 C54 C55 121.1(8)
C55 C54 H54 119.5
C54 C55 H55 121.1
C56 C55 C54 117.9(7)
C56 C55 H55 121.1
C51 C56 N5 107.7(5)
C55 C56 N5 129.2(6)
C55 C56 C51 122.9(6)
C5 N5A C45A 120.6(10)
C5 N5A C56A 126.8(11)
C56A N5A C45A 109.3(11)
C46A C45A N5A 129.0(12)
C46A C45A C50A 123.5(12)
C50A C45A N5A 107.6(11)
C45A C46A H46A 120.2
C45A C46A C47A 119.6(14)
C47A C46A H46A 120.2
C46A C47A H47A 121.0
C46A C47A C48A 118.0(15)
C48A C47A H47A 121.0
C47A C48A H48A 118.4
C49A C48A C47A 123.1(15)
C49A C48A H48A 118.4
C48A C49A H49A 120.1
C48A C49A C50A 119.8(14)
C50A C49A H49A 120.1
C45A C50A C51A 107.1(10)
C49A C50A C45A 115.9(13)
C49A C50A C51A 136.7(13)
C52A C51A C50A 132.1(13)
C52A C51A C56A 117.9(13)
C56A C51A C50A 110.0(10)
C51A C52A H52A 122.9
C53A C52A C51A 114.2(13)
C53A C52A H52A 122.9
C52A C53A H53A 117.1
C54A C53A C52A 125.7(15)
C54A C53A H53A 117.1
C53A C54A H54A 119.2
C53A C54A C55A 121.7(15)
C55A C54A H54A 119.2
C54A C55A H55A 122.8
C54A C55A C56A 114.4(13)
C56A C55A H55A 122.8
C51A C56A N5A 105.8(10)
C55A C56A N5A 128.2(11)
C55A C56A C51A 126.0(12)
N1S C1S C2S 178.9(7)
C1S C2S H2SA 109.5
C1S C2S H2SB 109.5
C1S C2S H2SC 109.5
H2SA C2S H2SB 109.5
H2SA C2S H2SC 109.5
H2SB C2S H2SC 109.5
N2S C3S C4S 177.8(7)
C3S C4S H4SA 109.5
C3S C4S H4SB 109.5
C3S C4S H4SC 109.5
H4SA C4S H4SB 109.5
H4SA C4S H4SC 109.5
H4SB C4S H4SC 109.5

loop_
_geom_bond_atom_site_label_1
_geom_bond_atom_site_label_2
_geom_bond_distance
Br1 C36 1.897(5)
Br1A C41 1.660(7)
Br1A H41 0.7489
N1 C1 1.408(6)
N1 C9 1.413(6)
N1 C20 1.410(6)
N2 C7 1.143(6)
N3 C3 1.408(6)
N3 C21 1.415(6)
N3 C32 1.405(6)
N4 C4 1.408(5)
N4 C33 1.402(5)
N4 C44 1.406(6)
N6 C8 1.147(6)
C1 C2 1.405(6)
C1 C6 1.376(6)
C2 C3 1.411(6)
C2 C7 1.432(7)
C3 C4 1.398(6)
C4 C5 1.408(6)
C5 C6 1.407(6)
C5 N5 1.410(8)
C5 N5A 1.400(14)
C6 C8 1.442(7)
C9 C10 1.381(7)
C9 C14 1.396(7)
C10 H10 0.9500
C10 C11 1.392(7)
C11 H11 0.9500
C11 C12 1.390(8)
C12 H12 0.9500
C12 C13 1.365(9)
C13 H13 0.9500
C13 C14 1.390(7)
C14 C15 1.460(8)
C15 C16 1.403(8)
C15 C20 1.396(7)
C16 H16 0.9500
C16 C17 1.373(9)
C17 H17 0.9500
C17 C18 1.392(8)
C18 H18 0.9500
C18 C19 1.391(7)
C19 H19 0.9500
C19 C20 1.373(7)
C21 C22 1.392(7)
C21 C26 1.403(7)
C22 H22 0.9500
C22 C23 1.392(7)
C23 H23 0.9500
C23 C24 1.394(9)
C24 H24 0.9500
C24 C25 1.373(9)
C25 H25 0.9500
C25 C26 1.405(7)
C26 C27 1.435(7)
C27 C28 1.403(7)
C27 C32 1.409(7)
C28 H28 0.9500
C28 C29 1.376(8)
C29 H29 0.9500
C29 C30 1.385(8)
C30 H30 0.9500
C30 C31 1.399(7)
C31 H31 0.9500
C31 C32 1.384(7)
C33 C34 1.386(7)
C33 C38 1.408(6)
C34 H34 0.9500
C34 C35 1.377(6)
C35 H35 0.9500
C35 C36 1.402(7)
C36 C37 1.370(7)
C37 H37 0.9500
C37 C38 1.394(6)
C38 C39 1.446(7)
C39 C40 1.407(7)
C39 C44 1.408(6)
C40 H40 0.9500
C40 C41 1.367(7)
C41 H41 0.9501
C41 C42 1.395(7)
C42 H42 0.9500
C42 C43 1.398(7)
C43 H43 0.9500
C43 C44 1.387(6)
N5 C45 1.420(8)
N5 C56 1.414(8)
C45 C46 1.368(9)
C45 C50 1.403(9)
C46 H46 0.9500
C46 C47 1.365(9)
C47 H47 0.9500
C47 C48 1.395(11)
C48 H48 0.9500
C48 C49 1.364(11)
C49 H49 0.9500
C49 C50 1.405(10)
C50 C51 1.437(9)
C51 C52 1.404(10)
C51 C56 1.408(8)
C52 H52 0.9500
C52 C53 1.411(11)
C53 H53 0.9500
C53 C54 1.363(11)
C54 H54 0.9500
C54 C55 1.390(9)
C55 H55 0.9500
C55 C56 1.385(8)
N5A C45A 1.433(13)
N5A C56A 1.427(13)
C45A C46A 1.372(14)
C45A C50A 1.412(14)
C46A H46A 0.9500
C46A C47A 1.382(15)
C47A H47A 0.9500
C47A C48A 1.385(17)
C48A H48A 0.9500
C48A C49A 1.376(17)
C49A H49A 0.9500
C49A C50A 1.409(15)
C50A C51A 1.431(15)
C51A C52A 1.416(15)
C51A C56A 1.417(14)
C52A H52A 0.9500
C52A C53A 1.406(17)
C53A H53A 0.9500
C53A C54A 1.349(17)
C54A H54A 0.9500
C54A C55A 1.376(14)
C55A H55A 0.9500
C55A C56A 1.377(14)
N1S C1S 1.120(8)
C1S C2S 1.478(10)
C2S H2SA 0.9800
C2S H2SB 0.9800
C2S H2SC 0.9800
N2S C3S 1.133(7)
C3S C4S 1.435(8)
C4S H4SA 0.9800
C4S H4SB 0.9800
C4S H4SC 0.9800

loop_
_geom_torsion_atom_site_label_1
_geom_torsion_atom_site_label_2
_geom_torsion_atom_site_label_3
_geom_torsion_atom_site_label_4
_geom_torsion
C2 C1 N1 C9 -62.0(7)
C2 C1 N1 C20 121.3(5)
C2 C3 N3 C21 54.5(6)
C2 C3 N3 C32 -123.8(5)
C3 C4 N4 C33 -123.9(5)
C3 C4 N4 C44 58.5(6)
C4 C3 N3 C21 -128.3(5)
C4 C3 N3 C32 53.4(7)
C4 C5 N5 C45 -125.6(8)
C4 C5 N5 C56 74.6(10)
C4 C5 N5A C45A -132.6(14)
C4 C5 N5A C56A 70.2(19)
C5 C4 N4 C33 56.3(6)
C5 C4 N4 C44 -121.2(5)
C6 C1 N1 C9 119.8(5)
C6 C1 N1 C20 -56.9(7)
C6 C5 N5 C45 54.6(10)
C6 C5 N5 C56 -105.2(8)
C6 C5 N5A C45A 58.4(18)
C6 C5 N5A C56A -98.8(17)
